data_4327097
loop_
_publ_author_name
'Kevin Yurkerwich'
'Michael Yurkerwich'
'Gerard Parkin'

_publ_section_title
;
 Synthesis and Structural Characterization of
 Tris(2-mercapto-1-adamantylimidazolyl)hydroborato Complexes: A Sterically
 Demanding Tripodal [S3] Donor Ligand
;
_journal_name_full 'Inorganic Chemistry'
_journal_page_first 12284
_journal_page_last 12295
_journal_paper_doi 10.1021/ic201504d
_journal_volume 50
_journal_year 2011
_chemical_formula_sum 'C86 H116 B2 Cl9.12 Ga4 I4.88 N14 S6'
_chemical_formula_weight 2781.36
_chemical_name_systematic
; 
 ? 
;
_space_group_IT_number 2
_symmetry_cell_setting triclinic
_symmetry_space_group_name_Hall '-P 1'
_symmetry_space_group_name_H-M 'P -1'
_atom_sites_solution_hydrogens geom
_atom_sites_solution_primary direct
_atom_sites_solution_secondary difmap
_audit_creation_method SHELXL-97
_cell_angle_alpha 78.766(4)
_cell_angle_beta 80.164(4)
_cell_angle_gamma 70.775(4)
_cell_formula_units_Z 1
_cell_length_a 12.861(4)
_cell_length_b 14.191(4)
_cell_length_c 15.900(5)
_cell_measurement_reflns_used 4875
_cell_measurement_temperature 170(2)
_cell_measurement_theta_max 24.98
_cell_measurement_theta_min 2.17
_cell_volume 2669.7(14)
_computing_cell_refinement 'Bruker SMART'
_computing_data_collection 'Bruker SMART'
_computing_data_reduction 'Bruker SAINT'
_computing_molecular_graphics 'Bruker SHELXTL'
_computing_publication_material 'Bruker SHELXTL'
_computing_structure_refinement 'SHELXL-97 (Sheldrick, 2008)'
_computing_structure_solution 'SHELXS-97 (Sheldrick, 2008)'
_diffrn_ambient_temperature 170(2)
_diffrn_measured_fraction_theta_full 0.999
_diffrn_measured_fraction_theta_max 0.999
_diffrn_measurement_device_type 'CCD area detector'
_diffrn_measurement_method 'phi and omega scans'
_diffrn_radiation_monochromator graphite
_diffrn_radiation_source 'fine-focus sealed tube'
_diffrn_radiation_type MoK\a
_diffrn_radiation_wavelength 0.71073
_diffrn_reflns_av_R_equivalents 0.1431
_diffrn_reflns_av_sigmaI/netI 0.1842
_diffrn_reflns_limit_h_max 16
_diffrn_reflns_limit_h_min -16
_diffrn_reflns_limit_k_max 17
_diffrn_reflns_limit_k_min -17
_diffrn_reflns_limit_l_max 19
_diffrn_reflns_limit_l_min -19
_diffrn_reflns_number 31926
_diffrn_reflns_theta_full 26.37
_diffrn_reflns_theta_max 26.37
_diffrn_reflns_theta_min 1.31
_exptl_absorpt_coefficient_mu 2.804
_exptl_absorpt_correction_T_max 0.9461
_exptl_absorpt_correction_T_min 0.6040
_exptl_absorpt_correction_type empirical
_exptl_absorpt_process_details sadabs
_exptl_crystal_colour colorless
_exptl_crystal_density_diffrn 1.730
_exptl_crystal_description plate
_exptl_crystal_F_000 1374
_exptl_crystal_size_max 0.20
_exptl_crystal_size_mid 0.05
_exptl_crystal_size_min 0.02
_refine_diff_density_max 1.153
_refine_diff_density_min -1.324
_refine_diff_density_rms 0.162
_refine_ls_extinction_method none
_refine_ls_goodness_of_fit_ref 1.002
_refine_ls_hydrogen_treatment mixed
_refine_ls_matrix_type full
_refine_ls_number_parameters 591
_refine_ls_number_reflns 10908
_refine_ls_number_restraints 11
_refine_ls_restrained_S_all 1.004
_refine_ls_R_factor_all 0.1916
_refine_ls_R_factor_gt 0.0700
_refine_ls_shift/su_max 0.001
_refine_ls_shift/su_mean 0.000
_refine_ls_structure_factor_coef Fsqd
_refine_ls_weighting_details 'calc w=1/[\s^2^(Fo^2^)+(0.0800P)^2^+0.0000P] where P=(Fo^2^+2Fc^2^)/3'
_refine_ls_weighting_scheme calc
_refine_ls_wR_factor_gt 0.1536
_refine_ls_wR_factor_ref 0.1981
_reflns_number_gt 4728
_reflns_number_total 10908
_reflns_threshold_expression >2sigma(I)
_cod_data_source_file ic201504d_si_002_09.cif
_cod_data_source_block ky
_cod_original_cell_volume 2669.6(13)
_cod_database_code 4327097

loop_
_symmetry_equiv_pos_as_xyz
'x, y, z'
'-x, -y, -z'

loop_
_atom_site_label
_atom_site_type_symbol
_atom_site_fract_x
_atom_site_fract_y
_atom_site_fract_z
_atom_site_U_iso_or_equiv
_atom_site_adp_type
_atom_site_occupancy
_atom_site_symmetry_multiplicity
_atom_site_calc_flag
_atom_site_refinement_flags
_atom_site_disorder_assembly
_atom_site_disorder_group
Ga1 Ga -0.55822(8) 0.08725(8) -1.00455(7) 0.0193(3) Uani 1 1 d . . .
Ga2 Ga -0.92377(10) 0.53280(9) -1.52980(8) 0.0382(3) Uani 1 1 d D . .
I1 I -0.87808(7) 0.54242(7) -1.69632(5) 0.0559(3) Uani 1 1 d . A .
I2 I -0.95411(8) 0.71251(7) -1.50242(6) 0.0627(3) Uani 1 1 d . A .
I3 I -0.7477(3) 0.4318(3) -1.4661(4) 0.0552(13) Uani 0.438(7) 1 d PD A 1
Cl33 Cl -0.7498(14) 0.4418(14) -1.4955(11) 0.110(10) Uani 0.562(7) 1 d PD A 2
C1 C -0.3778(13) 0.3870(13) -1.3974(4) 0.119(7) Uani 1 1 d D . .
H1A H -0.2963 0.3582 -1.3989 0.143 Uiso 1 1 calc R . .
H1B H -0.3953 0.4604 -1.4177 0.143 Uiso 1 1 calc R . .
Cl1 Cl -0.4233(5) 0.3323(5) -1.4671(4) 0.142(2) Uani 1 1 d D . .
Cl2 Cl -0.4383(6) 0.3677(5) -1.2915(4) 0.155(3) Uani 1 1 d D . .
C2 C -0.7457(14) 0.6227(7) -1.3279(8) 0.115(8) Uani 0.829(6) 1 d PD B 1
H2A H -0.6700 0.5746 -1.3261 0.138 Uiso 0.829(6) 1 calc PR B 1
H2B H -0.7727 0.6198 -1.3817 0.138 Uiso 0.829(6) 1 calc PR B 1
Cl3 Cl -0.7403(7) 0.7440(5) -1.3297(4) 0.129(3) Uani 0.829(6) 1 d PD B 1
Cl4 Cl -0.8319(8) 0.5859(6) -1.2398(4) 0.169(4) Uani 0.829(6) 1 d PD B 1
C3 C -0.730(4) 0.5900(16) -1.331(3) 0.100 Uiso 0.171(6) 1 d PD B 3
H3A H -0.7162 0.5965 -1.3946 0.120 Uiso 0.171(6) 1 calc PR B 3
H3B H -0.8114 0.6151 -1.3149 0.120 Uiso 0.171(6) 1 calc PR B 3
Cl5 Cl -0.668(2) 0.6645(17) -1.2955(19) 0.100 Uiso 0.171(6) 1 d PD B 3
Cl6 Cl -0.682(2) 0.4633(15) -1.2872(18) 0.100 Uiso 0.171(6) 1 d PD B 3
S1 S -0.7476(2) 0.1097(2) -0.96720(16) 0.0268(6) Uani 1 1 d . . .
S2 S -0.5176(2) 0.1812(2) -0.91762(16) 0.0262(6) Uani 1 1 d . . .
S3 S -0.5466(2) 0.1788(2) -1.14207(16) 0.0276(6) Uani 1 1 d . . .
B B -0.7343(10) 0.3530(9) -1.0198(8) 0.027(3) Uani 1 1 d D . .
H1 H -0.787(6) 0.432(3) -1.022(6) 0.032 Uiso 1 1 d D . .
N1 N -0.4518(15) 0.6168(11) -1.2064(11) 0.120(7) Uani 1 1 d . . .
C4 C -0.4330(16) 0.6569(14) -1.2617(16) 0.101(7) Uani 1 1 d . . .
C5 C -0.4044(14) 0.7162(15) -1.3412(11) 0.109(7) Uani 1 1 d . . .
H5C H -0.3791 0.6741 -1.3872 0.163 Uiso 1 1 calc R . .
H5B H -0.3450 0.7419 -1.3340 0.163 Uiso 1 1 calc R . .
H5A H -0.4696 0.7730 -1.3565 0.163 Uiso 1 1 calc R . .
C11 C -0.7777(8) 0.2054(8) -0.9033(6) 0.030(3) Uani 1 1 d . . .
N11 N -0.7734(7) 0.3000(7) -0.9316(5) 0.030(2) Uani 1 1 d . . .
C12 C -0.8066(8) 0.3521(9) -0.8629(7) 0.036(3) Uani 1 1 d . . .
H12A H -0.8116 0.4206 -0.8642 0.043 Uiso 1 1 calc R . .
N12 N -0.8113(7) 0.1958(6) -0.8174(5) 0.027(2) Uani 1 1 d . . .
C13 C -0.8304(10) 0.2902(9) -0.7946(8) 0.044(3) Uani 1 1 d . . .
H13A H -0.8566 0.3076 -0.7383 0.053 Uiso 1 1 calc R . .
C14 C -0.8254(8) 0.1043(8) -0.7557(6) 0.025(2) Uani 1 1 d . . .
C15 C -0.8561(10) 0.1326(9) -0.6649(7) 0.045(3) Uani 1 1 d . . .
H15A H -0.9262 0.1890 -0.6623 0.054 Uiso 1 1 calc R . .
H15B H -0.7972 0.1545 -0.6495 0.054 Uiso 1 1 calc R . .
C16 C -0.8700(10) 0.0380(10) -0.6000(7) 0.047(3) Uani 1 1 d . . .
H16A H -0.8914 0.0566 -0.5406 0.057 Uiso 1 1 calc R . .
C17 C -0.7654(11) -0.0455(10) -0.6010(7) 0.050(3) Uani 1 1 d . . .
H17A H -0.7751 -0.1043 -0.5590 0.060 Uiso 1 1 calc R . .
H17B H -0.7067 -0.0245 -0.5841 0.060 Uiso 1 1 calc R . .
C18 C -0.7309(9) -0.0753(8) -0.6920(7) 0.037(3) Uani 1 1 d . . .
H18A H -0.6598 -0.1321 -0.6936 0.044 Uiso 1 1 calc R . .
C19 C -0.7173(8) 0.0181(9) -0.7549(7) 0.035(3) Uani 1 1 d . . .
H19A H -0.6595 0.0402 -0.7377 0.042 Uiso 1 1 calc R . .
H19B H -0.6925 0.0002 -0.8138 0.042 Uiso 1 1 calc R . .
C20 C -0.9177(9) 0.0730(9) -0.7776(6) 0.034(3) Uani 1 1 d . . .
H20A H -0.9010 0.0578 -0.8375 0.041 Uiso 1 1 calc R . .
H20B H -0.9880 0.1290 -0.7737 0.041 Uiso 1 1 calc R . .
C21 C -0.9632(10) 0.0079(9) -0.6248(7) 0.043(3) Uani 1 1 d . . .
H21A H -0.9757 -0.0502 -0.5833 0.052 Uiso 1 1 calc R . .
H21B H -1.0328 0.0649 -0.6232 0.052 Uiso 1 1 calc R . .
N21 N -0.6131(7) 0.3542(6) -1.0238(5) 0.0251(19) Uani 1 1 d . . .
N22 N -0.4337(7) 0.3262(6) -1.0220(6) 0.032(2) Uani 1 1 d . . .
C22 C -0.8222(10) -0.1053(9) -0.7179(7) 0.046(3) Uani 1 1 d . . .
H22A H -0.8318 -0.1657 -0.6783 0.055 Uiso 1 1 calc R . .
H22B H -0.8009 -0.1230 -0.7770 0.055 Uiso 1 1 calc R . .
C23 C -0.9308(10) -0.0204(10) -0.7153(7) 0.047(3) Uani 1 1 d . . .
H23A H -0.9901 -0.0424 -0.7316 0.057 Uiso 1 1 calc R . .
N31 N -0.7516(7) 0.3122(6) -1.0997(5) 0.027(2) Uani 1 1 d . . .
C31 C -0.5223(8) 0.2905(8) -0.9916(6) 0.025(2) Uani 1 1 d . . .
C32 C -0.5836(9) 0.4316(8) -1.0796(7) 0.031(3) Uani 1 1 d . . .
H32A H -0.6316 0.4865 -1.1129 0.037 Uiso 1 1 calc R . .
N32 N -0.7471(6) 0.2319(6) -1.2061(5) 0.0225(19) Uani 1 1 d . . .
C33 C -0.4753(10) 0.4150(8) -1.0782(7) 0.036(3) Uani 1 1 d . . .
H33A H -0.4334 0.4569 -1.1102 0.043 Uiso 1 1 calc R . .
C34 C -0.3122(8) 0.2755(8) -1.0110(6) 0.028(2) Uani 1 1 d . . .
C35 C -0.2748(9) 0.1790(8) -1.0458(7) 0.036(3) Uani 1 1 d . . .
H35A H -0.3201 0.1520 -1.0692 0.043 Uiso 1 1 calc R . .
C36 C -0.1468(9) 0.1282(9) -1.0375(8) 0.041(3) Uani 1 1 d . . .
H36A H -0.1196 0.0625 -1.0604 0.049 Uiso 1 1 calc R . .
C37 C -0.0846(9) 0.2000(10) -1.0887(8) 0.046(3) Uani 1 1 d . . .
H37A H -0.0042 0.1690 -1.0843 0.055 Uiso 1 1 calc R . .
H37B H -0.0961 0.2114 -1.1503 0.055 Uiso 1 1 calc R . .
C38 C -0.1240(9) 0.2988(9) -1.0553(7) 0.036(3) Uani 1 1 d . . .
H38A H -0.0821 0.3447 -1.0892 0.043 Uiso 1 1 calc R . .
C39 C -0.2476(9) 0.3468(8) -1.0630(7) 0.041(3) Uani 1 1 d . . .
H39A H -0.2605 0.3599 -1.1244 0.049 Uiso 1 1 calc R . .
H39B H -0.2744 0.4121 -1.0406 0.049 Uiso 1 1 calc R . .
C40 C -0.2966(8) 0.2613(8) -0.9173(6) 0.033(3) Uani 1 1 d . . .
H40A H -0.3386 0.2169 -0.8826 0.039 Uiso 1 1 calc R . .
H40B H -0.3239 0.3271 -0.8959 0.039 Uiso 1 1 calc R . .
C41 C -0.1300(9) 0.1114(8) -0.9438(8) 0.045(3) Uani 1 1 d . . .
H41A H -0.0504 0.0788 -0.9370 0.054 Uiso 1 1 calc R . .
H41B H -0.1715 0.0660 -0.9102 0.054 Uiso 1 1 calc R . .
C42 C -0.1062(9) 0.2805(9) -0.9597(8) 0.045(3) Uani 1 1 d . . .
H42A H -0.0263 0.2488 -0.9534 0.053 Uiso 1 1 calc R . .
H42B H -0.1314 0.3455 -0.9370 0.053 Uiso 1 1 calc R . .
C43 C -0.1706(9) 0.2124(9) -0.9096(7) 0.039(3) Uani 1 1 d . . .
H43A H -0.1585 0.2003 -0.8474 0.047 Uiso 1 1 calc R . .
C51 C -0.6870(9) 0.2418(8) -1.1475(6) 0.030(3) Uani 1 1 d . . .
C52 C -0.8562(8) 0.3445(8) -1.1264(7) 0.033(3) Uani 1 1 d . . .
H52A H -0.9195 0.3925 -1.1024 0.039 Uiso 1 1 calc R . .
C53 C -0.8532(9) 0.2964(8) -1.1919(7) 0.037(3) Uani 1 1 d . . .
H53A H -0.9133 0.3052 -1.2230 0.044 Uiso 1 1 calc R . .
C54 C -0.7139(8) 0.1608(8) -1.2706(6) 0.028(2) Uani 1 1 d . . .
C55 C -0.6761(9) 0.0500(8) -1.2256(7) 0.031(3) Uani 1 1 d . . .
H55A H -0.6117 0.0390 -1.1944 0.037 Uiso 1 1 calc R . .
H55B H -0.7370 0.0358 -1.1830 0.037 Uiso 1 1 calc R . .
C56 C -0.6441(9) -0.0215(9) -1.2931(7) 0.042(3) Uani 1 1 d . . .
H56A H -0.6181 -0.0931 -1.2645 0.050 Uiso 1 1 calc R . .
C57 C -0.5511(10) 0.0033(11) -1.3596(8) 0.053(4) Uani 1 1 d . . .
H57A H -0.4859 -0.0056 -1.3302 0.063 Uiso 1 1 calc R . .
H57B H -0.5282 -0.0436 -1.4028 0.063 Uiso 1 1 calc R . .
C58 C -0.5913(10) 0.1112(11) -1.4047(7) 0.052(4) Uani 1 1 d . . .
H58A H -0.5299 0.1257 -1.4476 0.062 Uiso 1 1 calc R . .
C59 C -0.6223(9) 0.1834(10) -1.3371(7) 0.043(3) Uani 1 1 d . . .
H59A H -0.5565 0.1747 -1.3084 0.051 Uiso 1 1 calc R . .
H59B H -0.6476 0.2542 -1.3659 0.051 Uiso 1 1 calc R . .
C60 C -0.8150(10) 0.1764(9) -1.3168(8) 0.047(3) Uani 1 1 d . . .
H60A H -0.8393 0.2465 -1.3471 0.056 Uiso 1 1 calc R . .
H60B H -0.8770 0.1649 -1.2742 0.056 Uiso 1 1 calc R . .
C61 C -0.7444(10) -0.0053(10) -1.3415(8) 0.052(3) Uani 1 1 d . . .
H61A H -0.7230 -0.0512 -1.3854 0.062 Uiso 1 1 calc R . .
H61B H -0.8054 -0.0214 -1.3003 0.062 Uiso 1 1 calc R . .
C62 C -0.6902(11) 0.1283(12) -1.4510(8) 0.062(4) Uani 1 1 d . . .
H62A H -0.6696 0.0858 -1.4974 0.075 Uiso 1 1 calc R . .
H62B H -0.7172 0.1999 -1.4773 0.075 Uiso 1 1 calc R . .
C63 C -0.7824(10) 0.0999(11) -1.3837(8) 0.053(4) Uani 1 1 d . . .
H63A H -0.8484 0.1096 -1.4136 0.063 Uiso 1 1 calc R . .

loop_
_atom_site_aniso_label
_atom_site_aniso_U_11
_atom_site_aniso_U_22
_atom_site_aniso_U_33
_atom_site_aniso_U_23
_atom_site_aniso_U_13
_atom_site_aniso_U_12
Ga1 0.0183(6) 0.0234(6) 0.0177(6) -0.0073(5) 0.0000(5) -0.0070(5)
Ga2 0.0336(8) 0.0353(8) 0.0438(8) 0.0001(6) -0.0028(6) -0.0122(6)
I1 0.0571(6) 0.0601(6) 0.0406(5) -0.0096(4) 0.0016(4) -0.0072(5)
I2 0.0722(7) 0.0455(6) 0.0674(7) -0.0148(5) -0.0032(5) -0.0128(5)
I3 0.0541(19) 0.0358(19) 0.071(4) 0.006(2) -0.0229(15) -0.0076(13)
Cl33 0.135(14) 0.074(9) 0.106(15) 0.060(8) -0.076(10) -0.025(7)
C1 0.125(17) 0.094(15) 0.15(2) -0.011(14) -0.004(15) -0.056(13)
Cl1 0.159(5) 0.184(6) 0.100(4) -0.006(4) 0.005(4) -0.090(5)
Cl2 0.229(7) 0.150(5) 0.095(4) -0.039(4) 0.054(4) -0.093(5)
C2 0.12(2) 0.068(15) 0.14(2) 0.009(15) -0.037(17) -0.015(14)
Cl3 0.185(7) 0.110(6) 0.114(5) -0.041(4) -0.004(5) -0.068(5)
Cl4 0.283(11) 0.228(9) 0.065(4) 0.008(5) -0.002(5) -0.195(9)
S1 0.0248(15) 0.0343(16) 0.0241(14) -0.0095(12) 0.0017(12) -0.0120(12)
S2 0.0278(15) 0.0295(15) 0.0241(14) -0.0040(11) -0.0031(12) -0.0126(12)
S3 0.0228(15) 0.0393(16) 0.0213(14) -0.0038(12) -0.0027(11) -0.0106(12)
B 0.021(7) 0.021(6) 0.041(8) -0.010(6) -0.002(6) -0.008(5)
N1 0.150(15) 0.059(10) 0.128(15) -0.044(10) 0.101(12) -0.044(10)
C4 0.085(14) 0.065(13) 0.14(2) -0.023(13) 0.049(14) -0.037(11)
C5 0.070(12) 0.149(18) 0.071(12) -0.014(12) 0.024(10) -0.002(12)
C11 0.020(6) 0.046(7) 0.023(6) -0.008(5) 0.006(5) -0.010(5)
N11 0.024(5) 0.034(5) 0.034(5) -0.012(4) 0.004(4) -0.010(4)
C12 0.030(7) 0.033(7) 0.044(7) -0.022(6) 0.004(6) -0.004(5)
N12 0.030(5) 0.030(5) 0.023(5) -0.014(4) 0.005(4) -0.008(4)
C13 0.046(8) 0.051(8) 0.036(7) -0.017(6) 0.008(6) -0.015(6)
C14 0.025(6) 0.044(7) 0.009(5) -0.008(5) 0.008(4) -0.018(5)
C15 0.048(8) 0.062(9) 0.036(7) -0.017(6) 0.007(6) -0.034(7)
C16 0.059(9) 0.062(9) 0.026(7) -0.016(6) 0.011(6) -0.027(8)
C17 0.066(9) 0.058(9) 0.033(7) 0.005(6) -0.017(7) -0.029(8)
C18 0.043(7) 0.039(7) 0.026(6) -0.003(5) 0.005(5) -0.015(6)
C19 0.028(6) 0.059(8) 0.022(6) 0.001(5) -0.003(5) -0.023(6)
C20 0.029(6) 0.056(8) 0.020(6) -0.004(5) 0.005(5) -0.023(6)
C21 0.045(8) 0.055(8) 0.037(7) -0.026(6) 0.010(6) -0.021(6)
N21 0.021(5) 0.022(5) 0.031(5) -0.005(4) -0.002(4) -0.005(4)
N22 0.031(5) 0.031(5) 0.036(5) -0.004(4) -0.007(4) -0.012(4)
C22 0.067(9) 0.054(8) 0.026(6) -0.006(6) 0.006(6) -0.035(7)
C23 0.041(8) 0.084(10) 0.037(7) -0.022(7) 0.011(6) -0.046(8)
N31 0.025(5) 0.028(5) 0.026(5) -0.006(4) 0.011(4) -0.011(4)
C31 0.027(6) 0.032(6) 0.022(6) -0.008(5) -0.005(5) -0.015(5)
C32 0.033(7) 0.023(6) 0.039(7) -0.008(5) -0.007(5) -0.009(5)
N32 0.010(4) 0.033(5) 0.026(5) -0.003(4) -0.006(4) -0.007(4)
C33 0.047(8) 0.036(7) 0.031(7) -0.003(5) -0.004(6) -0.024(6)
C34 0.022(6) 0.036(6) 0.025(6) -0.006(5) 0.001(5) -0.007(5)
C35 0.030(7) 0.047(7) 0.042(7) -0.023(6) -0.004(5) -0.015(6)
C36 0.022(6) 0.049(8) 0.057(8) -0.022(6) -0.010(6) -0.007(6)
C37 0.029(7) 0.074(9) 0.038(7) -0.016(7) 0.011(6) -0.025(7)
C38 0.029(7) 0.048(7) 0.040(7) -0.003(6) 0.004(5) -0.031(6)
C39 0.047(8) 0.038(7) 0.045(7) -0.004(6) -0.006(6) -0.022(6)
C40 0.031(7) 0.043(7) 0.030(6) -0.016(5) -0.005(5) -0.012(5)
C41 0.022(7) 0.034(7) 0.075(10) 0.003(6) -0.008(6) -0.007(5)
C42 0.020(6) 0.050(8) 0.072(9) -0.025(7) -0.010(6) -0.011(6)
C43 0.034(7) 0.064(9) 0.029(6) -0.012(6) -0.008(5) -0.023(6)
C51 0.039(7) 0.036(7) 0.023(6) 0.002(5) -0.012(5) -0.023(6)
C52 0.009(6) 0.038(7) 0.048(7) -0.002(6) -0.005(5) -0.004(5)
C53 0.037(7) 0.035(7) 0.041(7) -0.007(6) -0.009(6) -0.012(6)
C54 0.018(6) 0.043(7) 0.024(6) -0.009(5) -0.007(5) -0.008(5)
C55 0.027(6) 0.034(6) 0.030(6) 0.001(5) -0.003(5) -0.013(5)
C56 0.046(8) 0.046(8) 0.031(7) 0.007(6) -0.012(6) -0.013(6)
C57 0.034(7) 0.082(11) 0.055(9) -0.044(8) -0.003(6) -0.016(7)
C58 0.046(8) 0.095(11) 0.024(6) -0.008(7) -0.004(6) -0.036(8)
C59 0.046(8) 0.066(9) 0.032(7) -0.007(6) -0.009(6) -0.035(7)
C60 0.042(8) 0.052(8) 0.055(8) -0.014(7) -0.007(6) -0.022(6)
C61 0.057(9) 0.051(9) 0.058(9) -0.017(7) -0.001(7) -0.029(7)
C62 0.058(9) 0.105(12) 0.045(8) -0.023(8) -0.017(7) -0.040(9)
C63 0.038(8) 0.079(11) 0.055(8) -0.037(8) -0.014(7) -0.017(7)

loop_
_atom_type_symbol
_atom_type_description
_atom_type_scat_dispersion_real
_atom_type_scat_dispersion_imag
_atom_type_scat_source
C C 0.0033 0.0016 'International Tables Vol C Tables 4.2.6.8 and 6.1.1.4'
H H 0.0000 0.0000 'International Tables Vol C Tables 4.2.6.8 and 6.1.1.4'
B B 0.0013 0.0007 'International Tables Vol C Tables 4.2.6.8 and 6.1.1.4'
N N 0.0061 0.0033 'International Tables Vol C Tables 4.2.6.8 and 6.1.1.4'
S S 0.1246 0.1234 'International Tables Vol C Tables 4.2.6.8 and 6.1.1.4'
Ga Ga 0.2307 1.6083 'International Tables Vol C Tables 4.2.6.8 and 6.1.1.4'
I I -0.4742 1.8119 'International Tables Vol C Tables 4.2.6.8 and 6.1.1.4'
Cl Cl 0.1484 0.1585 'International Tables Vol C Tables 4.2.6.8 and 6.1.1.4'

loop_
_geom_angle_atom_site_label_1
_geom_angle_atom_site_label_2
_geom_angle_atom_site_label_3
_geom_angle
_geom_angle_site_symmetry_1
_geom_angle_site_symmetry_3
S2 Ga1 S3 103.98(10) . .
S2 Ga1 S1 104.16(10) . .
S3 Ga1 S1 104.23(10) . .
S2 Ga1 Ga1 114.66(9) . 2_453
S3 Ga1 Ga1 113.57(9) . 2_453
S1 Ga1 Ga1 114.96(9) . 2_453
Cl33 Ga2 Ga2 119.1(5) . 2_362
Cl33 Ga2 I3 9.7(5) . .
Ga2 Ga2 I3 112.68(15) 2_362 .
Cl33 Ga2 I2 105.8(6) . .
Ga2 Ga2 I2 114.24(8) 2_362 .
I3 Ga2 I2 103.78(12) . .
Cl33 Ga2 I1 97.1(5) . .
Ga2 Ga2 I1 114.17(8) 2_362 .
I3 Ga2 I1 106.74(15) . .
I2 Ga2 I1 104.27(5) . .
Cl2 C1 Cl1 112.6(5) . .
Cl3 C2 Cl4 112.57(9) . .
Cl5 C3 Cl6 112.58(10) . .
C11 S1 Ga1 98.5(3) . .
C31 S2 Ga1 99.2(3) . .
C51 S3 Ga1 98.9(3) . .
H1 B N11 104(5) . .
H1 B N21 106(5) . .
N11 B N21 111.5(9) . .
H1 B N31 108(5) . .
N11 B N31 114.4(8) . .
N21 B N31 111.8(8) . .
N1 C4 C5 179(3) . .
N11 C11 N12 109.3(9) . .
N11 C11 S1 125.8(8) . .
N12 C11 S1 124.9(8) . .
C11 N11 C12 107.9(9) . .
C11 N11 B 133.1(9) . .
C12 N11 B 118.9(9) . .
C13 C12 N11 107.8(10) . .
C11 N12 C13 105.4(9) . .
C11 N12 C14 129.6(8) . .
C13 N12 C14 125.0(8) . .
C12 C13 N12 109.6(10) . .
N12 C14 C20 110.5(8) . .
N12 C14 C19 111.0(7) . .
C20 C14 C19 111.5(9) . .
N12 C14 C15 108.0(8) . .
C20 C14 C15 108.5(8) . .
C19 C14 C15 107.1(9) . .
C14 C15 C16 108.6(9) . .
C17 C16 C21 111.3(10) . .
C17 C16 C15 110.7(10) . .
C21 C16 C15 108.4(10) . .
C16 C17 C18 109.7(10) . .
C22 C18 C19 108.3(9) . .
C22 C18 C17 109.3(9) . .
C19 C18 C17 107.8(9) . .
C14 C19 C18 111.3(8) . .
C14 C20 C23 110.2(9) . .
C23 C21 C16 109.0(9) . .
C31 N21 C32 108.1(8) . .
C31 N21 B 134.6(9) . .
C32 N21 B 116.9(8) . .
C31 N22 C33 105.4(9) . .
C31 N22 C34 129.2(9) . .
C33 N22 C34 124.8(9) . .
C18 C22 C23 111.2(10) . .
C22 C23 C21 109.6(10) . .
C22 C23 C20 110.0(9) . .
C21 C23 C20 107.9(10) . .
C51 N31 C52 107.4(9) . .
C51 N31 B 133.7(9) . .
C52 N31 B 118.6(8) . .
N21 C31 N22 109.8(9) . .
N21 C31 S2 125.2(7) . .
N22 C31 S2 124.9(8) . .
C33 C32 N21 107.6(9) . .
C51 N32 C53 107.4(9) . .
C51 N32 C54 129.2(8) . .
C53 N32 C54 123.2(8) . .
C32 C33 N22 109.0(10) . .
C35 C34 C40 112.4(9) . .
C35 C34 N22 108.7(8) . .
C40 C34 N22 109.4(8) . .
C35 C34 C39 109.9(8) . .
C40 C34 C39 108.8(9) . .
N22 C34 C39 107.5(8) . .
C34 C35 C36 108.6(9) . .
C41 C36 C37 109.5(9) . .
C41 C36 C35 108.4(9) . .
C37 C36 C35 108.5(10) . .
C38 C37 C36 110.9(9) . .
C37 C38 C39 109.3(9) . .
C37 C38 C42 109.1(10) . .
C39 C38 C42 108.7(9) . .
C38 C39 C34 109.8(9) . .
C34 C40 C43 107.6(8) . .
C36 C41 C43 109.7(9) . .
C43 C42 C38 109.2(8) . .
C42 C43 C41 109.6(9) . .
C42 C43 C40 110.8(10) . .
C41 C43 C40 109.4(9) . .
N31 C51 N32 108.9(9) . .
N31 C51 S3 126.4(8) . .
N32 C51 S3 124.6(8) . .
C53 C52 N31 108.4(9) . .
C52 C53 N32 107.8(9) . .
N32 C54 C59 110.1(8) . .
N32 C54 C60 108.2(8) . .
C59 C54 C60 108.5(9) . .
N32 C54 C55 110.8(8) . .
C59 C54 C55 110.5(9) . .
C60 C54 C55 108.7(9) . .
C56 C55 C54 109.7(8) . .
C55 C56 C57 108.8(9) . .
C55 C56 C61 110.0(10) . .
C57 C56 C61 107.9(9) . .
C58 C57 C56 110.1(10) . .
C62 C58 C57 111.6(11) . .
C62 C58 C59 109.5(11) . .
C57 C58 C59 109.0(9) . .
C54 C59 C58 109.4(9) . .
C54 C60 C63 109.0(9) . .
C63 C61 C56 110.0(10) . .
C58 C62 C63 107.9(10) . .
C61 C63 C62 111.7(11) . .
C61 C63 C60 111.7(11) . .
C62 C63 C60 106.1(10) . .

loop_
_geom_bond_atom_site_label_1
_geom_bond_atom_site_label_2
_geom_bond_distance
_geom_bond_site_symmetry_2
Ga1 S2 2.320(3) .
Ga1 S3 2.324(3) .
Ga1 S1 2.336(3) .
Ga1 Ga1 2.427(2) 2_453
Ga2 Cl33 2.282(14) .
Ga2 Ga2 2.415(2) 2_362
Ga2 I3 2.508(5) .
Ga2 I2 2.5621(17) .
Ga2 I1 2.5989(17) .
C1 Cl2 1.7396(11) .
C1 Cl1 1.7399(11) .
C2 Cl3 1.7399(11) .
C2 Cl4 1.7401(11) .
C3 Cl5 1.7400(11) .
C3 Cl6 1.7400(11) .
S1 C11 1.757(11) .
S2 C31 1.745(10) .
S3 C51 1.739(11) .
B H1 1.10(2) .
B N11 1.544(15) .
B N21 1.554(14) .
B N31 1.570(14) .
N1 C4 0.99(2) .
C4 C5 1.44(2) .
C11 N11 1.346(13) .
C11 N12 1.354(12) .
N11 C12 1.367(13) .
C12 C13 1.318(15) .
N12 C13 1.389(14) .
N12 C14 1.509(12) .
C14 C20 1.510(13) .
C14 C19 1.520(14) .
C14 C15 1.526(13) .
C15 C16 1.565(16) .
C16 C17 1.472(17) .
C16 C21 1.530(16) .
C17 C18 1.538(15) .
C18 C22 1.515(15) .
C18 C19 1.537(14) .
C20 C23 1.531(15) .
C21 C23 1.521(15) .
N21 C31 1.332(12) .
N21 C32 1.385(12) .
N22 C31 1.372(12) .
N22 C33 1.398(13) .
N22 C34 1.515(13) .
C22 C23 1.515(17) .
N31 C51 1.341(13) .
N31 C52 1.384(12) .
C32 C33 1.337(14) .
N32 C51 1.361(12) .
N32 C53 1.379(13) .
N32 C54 1.492(12) .
C34 C35 1.478(14) .
C34 C40 1.501(14) .
C34 C39 1.546(14) .
C35 C36 1.583(15) .
C36 C41 1.503(16) .
C36 C37 1.527(16) .
C37 C38 1.495(15) .
C38 C39 1.526(15) .
C38 C42 1.535(15) .
C40 C43 1.555(14) .
C41 C43 1.528(15) .
C42 C43 1.502(15) .
C52 C53 1.340(14) .
C54 C59 1.518(14) .
C54 C60 1.533(14) .
C54 C55 1.548(14) .
C55 C56 1.532(15) .
C56 C57 1.541(16) .
C56 C61 1.544(16) .
C57 C58 1.517(18) .
C58 C62 1.505(16) .
C58 C59 1.542(16) .
C60 C63 1.576(16) .
C61 C63 1.470(17) .
C62 C63 1.558(17) .
